data_7152039
loop_
_publ_author_name
'Iaroshenko, Viktor O.'
'Bunescu, Alina'
'Spannenberg, Anke'
'Supe, Linda'
'Milyutina, Maria'
'Langer, Peter'

_publ_section_title
;
 3-Methoxalylchromones - versatile reagents for the regioselective
 synthesis of functionalized 2,4'-dihydroxybenzophenones, potential
 UV-filters.
;
_journal_issue 21
_journal_name_full 'Organic &amp; biomolecular chemistry'
_journal_page_first 7554
_journal_page_last 7558
_journal_paper_doi 10.1039/c1ob05931a
_journal_volume 9
_journal_year 2011
_chemical_formula_sum 'C17 H16 Cl2 O6'
_chemical_formula_weight 387.20
_chemical_name_systematic
;
?
;
_space_group_IT_number 15
_symmetry_cell_setting monoclinic
_symmetry_space_group_name_Hall '-C 2yc'
_symmetry_space_group_name_H-M 'C 1 2/c 1'
_atom_sites_solution_hydrogens geom
_atom_sites_solution_primary direct
_atom_sites_solution_secondary difmap
_audit_creation_method SHELXL-97
_cell_angle_alpha 90.00
_cell_angle_beta 112.241(3)
_cell_angle_gamma 90.00
_cell_formula_units_Z 8
_cell_length_a 27.4384(10)
_cell_length_b 5.6289(2)
_cell_length_c 22.7063(8)
_cell_measurement_reflns_used 7588
_cell_measurement_temperature 150(2)
_cell_measurement_theta_max 28.41
_cell_measurement_theta_min 1.90
_cell_volume 3246.0(2)
_computing_cell_refinement X-AREA
_computing_data_collection 'X-AREA (Stoe & Cie, 2005)'
_computing_data_reduction X-AREA
_computing_structure_refinement 'SHELXL-97 (Sheldrick, 2008)'
_computing_structure_solution 'SHELXS-97 (Sheldrick, 2008)'
_diffrn_ambient_temperature 150(2)
_diffrn_measured_fraction_theta_full 0.995
_diffrn_measured_fraction_theta_max 0.995
_diffrn_measurement_device_type 'STOE IPDS II'
_diffrn_measurement_method \w
_diffrn_radiation_monochromator graphite
_diffrn_radiation_source 'fine-focus sealed tube'
_diffrn_radiation_type MoK\a
_diffrn_radiation_wavelength 0.71073
_diffrn_reflns_av_R_equivalents 0.0245
_diffrn_reflns_av_sigmaI/netI 0.0177
_diffrn_reflns_limit_h_max 36
_diffrn_reflns_limit_h_min -36
_diffrn_reflns_limit_k_max 7
_diffrn_reflns_limit_k_min -7
_diffrn_reflns_limit_l_max 29
_diffrn_reflns_limit_l_min -29
_diffrn_reflns_number 25744
_diffrn_reflns_theta_full 27.93
_diffrn_reflns_theta_max 27.93
_diffrn_reflns_theta_min 1.60
_exptl_absorpt_coefficient_mu 0.433
_exptl_absorpt_correction_T_max 0.9389
_exptl_absorpt_correction_T_min 0.7898
_exptl_absorpt_correction_type numerical
_exptl_absorpt_process_details 'X-SHAPE and X-RED32 (Stoe & Cie, 2005)'
_exptl_crystal_colour colourless
_exptl_crystal_density_diffrn 1.585
_exptl_crystal_density_method 'not measured'
_exptl_crystal_description prism
_exptl_crystal_F_000 1600
_exptl_crystal_size_max 0.50
_exptl_crystal_size_mid 0.45
_exptl_crystal_size_min 0.30
_refine_diff_density_max 0.395
_refine_diff_density_min -0.176
_refine_diff_density_rms 0.045
_refine_ls_extinction_method none
_refine_ls_goodness_of_fit_ref 1.016
_refine_ls_hydrogen_treatment mixed
_refine_ls_matrix_type full
_refine_ls_number_parameters 232
_refine_ls_number_reflns 3889
_refine_ls_number_restraints 0
_refine_ls_restrained_S_all 1.016
_refine_ls_R_factor_all 0.0339
_refine_ls_R_factor_gt 0.0264
_refine_ls_shift/su_max 0.000
_refine_ls_shift/su_mean 0.000
_refine_ls_structure_factor_coef Fsqd
_refine_ls_weighting_details 'calc w=1/[\s^2^(Fo^2^)+(0.0501P)^2^+0.0000P] where P=(Fo^2^+2Fc^2^)/3'
_refine_ls_weighting_scheme calc
_refine_ls_wR_factor_gt 0.0702
_refine_ls_wR_factor_ref 0.0719
_reflns_number_gt 3228
_reflns_number_total 3889
_reflns_threshold_expression >2sigma(I)
_cod_data_source_file c1ob05931a.txt
_cod_data_source_block ks1140
_cod_original_sg_symbol_H-M 'C 2/c'
_cod_database_code 7152039

loop_
_symmetry_equiv_pos_as_xyz
'x, y, z'
'-x, y, -z+1/2'
'x+1/2, y+1/2, z'
'-x+1/2, y+1/2, -z+1/2'
'-x, -y, -z'
'x, -y, z-1/2'
'-x+1/2, -y+1/2, -z'
'x+1/2, -y+1/2, z-1/2'

loop_
_atom_site_label
_atom_site_type_symbol
_atom_site_fract_x
_atom_site_fract_y
_atom_site_fract_z
_atom_site_U_iso_or_equiv
_atom_site_adp_type
_atom_site_occupancy
_atom_site_symmetry_multiplicity
_atom_site_calc_flag
_atom_site_refinement_flags
C1 C 0.11256(4) 0.38393(19) 0.07259(5) 0.0169(2) Uani 1 1 d .
H1 H 0.0899 0.5165 0.0475 0.020 Uiso 1 1 calc R
C2 C 0.10578(4) 0.1702(2) 0.02763(5) 0.0193(2) Uani 1 1 d .
C3 C 0.13793(4) 0.1811(2) -0.01154(5) 0.0206(2) Uani 1 1 d .
C4 C 0.13187(5) 0.0089(2) -0.05873(6) 0.0257(3) Uani 1 1 d .
H4 H 0.1094 -0.1236 -0.0626 0.031 Uiso 1 1 calc R
C5 C 0.15827(5) 0.0310(2) -0.09939(6) 0.0295(3) Uani 1 1 d .
H5 H 0.1545 -0.0871 -0.1307 0.035 Uiso 1 1 calc R
C6 C 0.19045(5) 0.2272(3) -0.09441(6) 0.0286(3) Uani 1 1 d .
H6 H 0.2076 0.2447 -0.1235 0.034 Uiso 1 1 calc R
C7 C 0.19792(5) 0.3972(2) -0.04781(6) 0.0252(2) Uani 1 1 d .
H7 H 0.2202 0.5299 -0.0445 0.030 Uiso 1 1 calc R
C8 C 0.17223(4) 0.3704(2) -0.00583(5) 0.0207(2) Uani 1 1 d .
C9 C 0.17010(4) 0.46288(19) 0.09452(5) 0.0171(2) Uani 1 1 d .
H9 H 0.1935 0.3269 0.1161 0.021 Uiso 1 1 calc R
C10 C 0.18366(4) 0.67608(19) 0.13887(5) 0.0182(2) Uani 1 1 d .
H10 H 0.1636 0.8143 0.1135 0.022 Uiso 1 1 calc R
C11 C 0.16537(4) 0.64241(18) 0.19295(5) 0.0174(2) Uani 1 1 d .
C12 C 0.10970(4) 0.54572(19) 0.17602(5) 0.0163(2) Uani 1 1 d .
H12 H 0.0842 0.6759 0.1551 0.020 Uiso 1 1 calc R
C13 C 0.09693(4) 0.33080(19) 0.12971(5) 0.0166(2) Uani 1 1 d .
C14 C 0.03694(4) 0.2669(2) 0.10448(6) 0.0213(2) Uani 1 1 d .
H14 H 0.0293 0.1584 0.0672 0.026 Uiso 1 1 calc R
C15 C 0.10374(4) 0.4824(2) 0.23786(5) 0.0190(2) Uani 1 1 d .
C16 C 0.06297(5) 0.5745(3) 0.30886(6) 0.0308(3) Uani 1 1 d .
H16A H 0.0442 0.4226 0.3023 0.046 Uiso 1 1 calc R
H16B H 0.0414 0.6993 0.3169 0.046 Uiso 1 1 calc R
H16C H 0.0964 0.5616 0.3454 0.046 Uiso 1 1 calc R
C17 C 0.24178(5) 0.7416(2) 0.16251(6) 0.0288(3) Uani 1 1 d .
H17A H 0.2477 0.8897 0.1869 0.043 Uiso 1 1 calc R
H17B H 0.2522 0.7632 0.1261 0.043 Uiso 1 1 calc R
H17C H 0.2628 0.6142 0.1898 0.043 Uiso 1 1 calc R
Cl1 Cl -0.003401(11) 0.52357(5) 0.077907(14) 0.02555(8) Uani 1 1 d .
Cl2 Cl 0.019595(13) 0.11537(6) 0.162335(17) 0.03027(9) Uani 1 1 d .
O1 O 0.07542(4) 0.00712(16) 0.02274(4) 0.0283(2) Uani 1 1 d .
O2 O 0.12675(3) 0.13007(14) 0.16027(4) 0.02076(17) Uani 1 1 d .
O3 O 0.12502(4) 0.31291(16) 0.26980(4) 0.02772(19) Uani 1 1 d .
O4 O 0.07318(3) 0.63375(15) 0.25244(4) 0.02257(18) Uani 1 1 d .
O5 O 0.19109(3) 0.70473(16) 0.24679(4) 0.02454(18) Uani 1 1 d .
O6 O 0.18175(3) 0.53677(15) 0.04073(4) 0.02142(18) Uani 1 1 d .
H2 H 0.1297(7) 0.135(3) 0.1975(9) 0.041(5) Uiso 1 1 d .

loop_
_atom_site_aniso_label
_atom_site_aniso_U_11
_atom_site_aniso_U_22
_atom_site_aniso_U_33
_atom_site_aniso_U_23
_atom_site_aniso_U_13
_atom_site_aniso_U_12
C1 0.0181(5) 0.0169(5) 0.0154(5) -0.0009(4) 0.0061(4) 0.0026(4)
C2 0.0204(5) 0.0199(5) 0.0164(5) -0.0014(4) 0.0057(4) 0.0026(4)
C3 0.0215(5) 0.0231(5) 0.0161(5) -0.0003(4) 0.0060(4) 0.0056(4)
C4 0.0289(6) 0.0266(6) 0.0210(6) -0.0040(5) 0.0085(5) 0.0043(5)
C5 0.0334(7) 0.0349(7) 0.0203(6) -0.0067(5) 0.0101(5) 0.0084(5)
C6 0.0283(6) 0.0407(7) 0.0193(6) -0.0002(5) 0.0116(5) 0.0093(5)
C7 0.0246(6) 0.0322(6) 0.0206(6) 0.0012(5) 0.0106(5) 0.0041(5)
C8 0.0221(5) 0.0239(6) 0.0157(5) -0.0007(4) 0.0068(4) 0.0064(4)
C9 0.0201(5) 0.0177(5) 0.0155(5) -0.0007(4) 0.0088(4) 0.0015(4)
C10 0.0211(5) 0.0163(5) 0.0183(5) -0.0016(4) 0.0086(4) -0.0003(4)
C11 0.0203(5) 0.0137(5) 0.0178(5) 0.0006(4) 0.0068(4) 0.0037(4)
C12 0.0183(5) 0.0158(5) 0.0154(5) 0.0001(4) 0.0069(4) 0.0030(4)
C13 0.0181(5) 0.0144(5) 0.0176(5) 0.0001(4) 0.0072(4) 0.0027(4)
C14 0.0206(5) 0.0214(5) 0.0237(6) -0.0033(4) 0.0104(5) 0.0001(4)
C15 0.0192(5) 0.0208(5) 0.0170(5) -0.0013(4) 0.0069(4) -0.0013(4)
C16 0.0291(6) 0.0459(8) 0.0233(6) -0.0024(6) 0.0166(5) -0.0024(6)
C17 0.0259(6) 0.0346(7) 0.0294(7) -0.0105(5) 0.0142(5) -0.0104(5)
Cl1 0.01924(13) 0.03237(16) 0.02298(15) 0.00147(11) 0.00565(11) 0.00624(11)
Cl2 0.03156(16) 0.02565(15) 0.04066(18) 0.00290(12) 0.02166(14) -0.00335(12)
O1 0.0327(5) 0.0250(4) 0.0308(5) -0.0105(4) 0.0161(4) -0.0071(4)
O2 0.0267(4) 0.0164(4) 0.0204(4) 0.0029(3) 0.0103(3) 0.0072(3)
O3 0.0367(5) 0.0268(4) 0.0215(4) 0.0066(3) 0.0131(4) 0.0065(4)
O4 0.0248(4) 0.0267(4) 0.0205(4) -0.0019(3) 0.0134(3) 0.0020(3)
O5 0.0255(4) 0.0289(4) 0.0172(4) -0.0031(3) 0.0058(3) -0.0018(4)
O6 0.0272(4) 0.0225(4) 0.0183(4) -0.0024(3) 0.0129(3) -0.0019(3)

loop_
_atom_type_symbol
_atom_type_description
_atom_type_scat_dispersion_real
_atom_type_scat_dispersion_imag
_atom_type_scat_source
C C 0.0033 0.0016 'International Tables Vol C Tables 4.2.6.8 and 6.1.1.4'
H H 0.0000 0.0000 'International Tables Vol C Tables 4.2.6.8 and 6.1.1.4'
O O 0.0106 0.0060 'International Tables Vol C Tables 4.2.6.8 and 6.1.1.4'
Cl Cl 0.1484 0.1585 'International Tables Vol C Tables 4.2.6.8 and 6.1.1.4'

loop_
_geom_angle_atom_site_label_1
_geom_angle_atom_site_label_2
_geom_angle_atom_site_label_3
_geom_angle
C9 C1 C13 111.34(9)
C9 C1 C2 107.03(9)
C13 C1 C2 113.78(9)
O1 C2 C3 121.52(10)
O1 C2 C1 123.77(10)
C3 C2 C1 114.68(10)
C8 C3 C4 118.57(11)
C8 C3 C2 120.88(10)
C4 C3 C2 120.40(11)
C5 C4 C3 120.48(12)
C4 C5 C6 119.70(11)
C7 C6 C5 121.12(12)
C6 C7 C8 118.84(12)
O6 C8 C7 117.34(11)
O6 C8 C3 121.47(10)
C7 C8 C3 121.19(11)
O6 C9 C10 104.91(9)
O6 C9 C1 109.97(9)
C10 C9 C1 114.11(9)
C11 C10 C9 111.59(9)
C11 C10 C17 111.79(9)
C9 C10 C17 112.70(9)
O5 C11 C10 122.79(10)
O5 C11 C12 120.19(10)
C10 C11 C12 116.77(9)
C15 C12 C11 107.39(9)
C15 C12 C13 111.59(9)
C11 C12 C13 113.31(9)
O2 C13 C1 105.92(9)
O2 C13 C12 110.48(9)
C1 C13 C12 110.80(9)
O2 C13 C14 109.21(9)
C1 C13 C14 108.99(9)
C12 C13 C14 111.29(9)
C13 C14 Cl2 112.24(8)
C13 C14 Cl1 111.72(8)
Cl2 C14 Cl1 109.51(6)
O3 C15 O4 124.56(11)
O3 C15 C12 123.03(10)
O4 C15 C12 112.41(9)
C15 O4 C16 115.21(10)
C8 O6 C9 114.97(9)

loop_
_geom_bond_atom_site_label_1
_geom_bond_atom_site_label_2
_geom_bond_distance
C1 C9 1.5308(15)
C1 C13 1.5416(15)
C1 C2 1.5430(15)
C2 O1 1.2160(15)
C2 C3 1.4722(16)
C3 C8 1.3947(17)
C3 C4 1.4072(16)
C4 C5 1.3779(18)
C5 C6 1.392(2)
C6 C7 1.3828(18)
C7 C8 1.3917(17)
C8 O6 1.3617(14)
C9 O6 1.4361(13)
C9 C10 1.5195(15)
C10 C11 1.5039(15)
C10 C17 1.5230(16)
C11 O5 1.2094(14)
C11 C12 1.5275(15)
C12 C15 1.5163(15)
C12 C13 1.5534(15)
C13 O2 1.4135(13)
C13 C14 1.5661(15)
C14 Cl2 1.7757(12)
C14 Cl1 1.7808(12)
C15 O3 1.2068(14)
C15 O4 1.3224(14)
C16 O4 1.4500(15)
